data_7019853
loop_
_publ_author_name
'Boyle, Timothy J.'
'Doan, Thu Q.'
'Steele, Leigh Anna M.'
'Apblett, Christopher'
'Hoppe, Sarah M.'
'Hawthorne, Krista'
'Kalinich, Robin M.'
'Sigmund, Wolfgang M.'

_publ_section_title
;
 Tin(ii) amide/alkoxide coordination compounds for production of Sn-based
 nanowires for lithium ion battery anode materials.
;
_journal_issue 31
_journal_name_full 'Dalton transactions (Cambridge, England : 2003)'
_journal_page_first 9349
_journal_page_last 9364
_journal_paper_doi 10.1039/c2dt30772c
_journal_volume 41
_journal_year 2012
_chemical_formula_moiety 'C32 H36 O4 Sn2, C7 H8'
_chemical_formula_sum 'C39 H44 O4 Sn2'
_chemical_formula_weight 814.12
_chemical_name_systematic
;
?
;
_space_group_IT_number 14
_symmetry_cell_setting monoclinic
_symmetry_space_group_name_Hall '-P 2ybc'
_symmetry_space_group_name_H-M 'P 1 21/c 1'
_atom_sites_solution_hydrogens geom
_atom_sites_solution_primary direct
_atom_sites_solution_secondary difmap
_audit_creation_method SHELXL-97
_cell_angle_alpha 90.00
_cell_angle_beta 95.3940(10)
_cell_angle_gamma 90.00
_cell_formula_units_Z 4
_cell_length_a 14.8587(11)
_cell_length_b 10.8624(8)
_cell_length_c 22.5540(16)
_cell_measurement_reflns_used 9915
_cell_measurement_temperature 273(2)
_cell_measurement_theta_max 25.30
_cell_measurement_theta_min 2.33
_cell_volume 3624.1(5)
_computing_cell_refinement 'Bruker SAINT'
_computing_data_collection 'Bruker APEX2'
_computing_data_reduction 'Bruker SAINT'
_computing_molecular_graphics 'Bruker SHELXTL'
_computing_publication_material 'Bruker SHELXTL'
_computing_structure_refinement 'SHELXL-97 (Sheldrick, 2008)'
_computing_structure_solution 'SHELXS-97 (Sheldrick, 2008)'
_diffrn_ambient_temperature 273(2)
_diffrn_measured_fraction_theta_full 0.998
_diffrn_measured_fraction_theta_max 0.998
_diffrn_measurement_device_type 'Bruker APEX-II CCD'
_diffrn_measurement_method '\f and \w scans'
_diffrn_radiation_monochromator graphite
_diffrn_radiation_source 'fine-focus sealed tube'
_diffrn_radiation_type MoK\a
_diffrn_radiation_wavelength 0.71073
_diffrn_reflns_av_R_equivalents 0.0252
_diffrn_reflns_av_sigmaI/netI 0.0233
_diffrn_reflns_limit_h_max 17
_diffrn_reflns_limit_h_min -17
_diffrn_reflns_limit_k_max 13
_diffrn_reflns_limit_k_min -13
_diffrn_reflns_limit_l_max 27
_diffrn_reflns_limit_l_min -27
_diffrn_reflns_number 25369
_diffrn_reflns_theta_full 25.30
_diffrn_reflns_theta_max 25.30
_diffrn_reflns_theta_min 1.81
_exptl_absorpt_coefficient_mu 1.416
_exptl_absorpt_correction_T_max 0.880
_exptl_absorpt_correction_T_min 0.844
_exptl_absorpt_correction_type multi-scan
_exptl_absorpt_process_details SADABS
_exptl_crystal_colour colorless
_exptl_crystal_density_diffrn 1.492
_exptl_crystal_density_meas ?
_exptl_crystal_density_method 'not measured'
_exptl_crystal_description irregular
_exptl_crystal_F_000 1640
_exptl_crystal_size_max 0.15
_exptl_crystal_size_mid 0.12
_exptl_crystal_size_min 0.10
_refine_diff_density_max 1.093
_refine_diff_density_min -0.534
_refine_diff_density_rms 0.076
_refine_ls_extinction_method none
_refine_ls_goodness_of_fit_ref 1.026
_refine_ls_hydrogen_treatment constr
_refine_ls_matrix_type full
_refine_ls_number_parameters 403
_refine_ls_number_reflns 6575
_refine_ls_number_restraints 0
_refine_ls_restrained_S_all 1.026
_refine_ls_R_factor_all 0.0365
_refine_ls_R_factor_gt 0.0297
_refine_ls_shift/su_max 0.001
_refine_ls_shift/su_mean 0.000
_refine_ls_structure_factor_coef Fsqd
_refine_ls_weighting_details 'calc w=1/[\s^2^(Fo^2^)+(0.0421P)^2^+2.4893P] where P=(Fo^2^+2Fc^2^)/3'
_refine_ls_weighting_scheme calc
_refine_ls_wR_factor_gt 0.0738
_refine_ls_wR_factor_ref 0.0776
_reflns_number_gt 5689
_reflns_number_total 6575
_reflns_threshold_expression >2sigma(I)
_cod_data_source_file c2dt30772c.txt
_cod_data_source_block aug183_0m
_cod_depositor_comments
;
The following automatic conversions were performed:

'_symmetry_cell_setting' value 'Monoclinic' changed to 'monoclinic'
according to /home/saulius/struct/CIF-dictionaries/cif_core.dic
dictionary named 'cif_core.dic' version 2.4.1 from 2010-06-29.

Automatic conversion script
Id: cif_fix_values 1891 2012-01-12 08:04:46Z andrius 

The following automatic conversions were performed:

'_exptl_crystal_density_meas' value 'not measured' was changed to '?'
- the value is perceived as not measured.

Automatic conversion script
Id: cif_fix_values 3008 2015-01-20 13:52:24Z robertas 
;
_cod_original_sg_symbol_Hall -P2ybc
_cod_original_sg_symbol_H-M P2(1)/c
_cod_database_code 7019853

loop_
_symmetry_equiv_pos_as_xyz
'x, y, z'
'-x, y+1/2, -z+1/2'
'-x, -y, -z'
'x, -y-1/2, z-1/2'

loop_
_atom_site_label
_atom_site_type_symbol
_atom_site_fract_x
_atom_site_fract_y
_atom_site_fract_z
_atom_site_U_iso_or_equiv
_atom_site_adp_type
_atom_site_occupancy
_atom_site_symmetry_multiplicity
_atom_site_calc_flag
_atom_site_refinement_flags
Sn1 Sn 0.847961(14) 1.009927(18) 0.047282(10) 0.03335(8) Uani 1 1 d .
Sn2 Sn 0.738882(15) 0.747858(18) 0.098132(10) 0.03561(8) Uani 1 1 d .
O1 O 0.94950(14) 0.8829(2) 0.04773(11) 0.0420(5) Uani 1 1 d .
O2 O 0.61501(15) 0.8265(2) 0.10581(10) 0.0421(5) Uani 1 1 d .
O3 O 0.80823(14) 0.91410(19) 0.12774(9) 0.0345(5) Uani 1 1 d .
O4 O 0.75548(13) 0.86223(18) 0.02024(9) 0.0323(5) Uani 1 1 d .
C1 C 1.0382(2) 0.8726(3) 0.06659(14) 0.0341(7) Uani 1 1 d .
C2 C 1.0890(2) 0.9690(3) 0.09400(15) 0.0389(7) Uani 1 1 d .
C3 C 1.1809(2) 0.9502(3) 0.11104(16) 0.0464(8) Uani 1 1 d .
H3 H 1.2151 1.0143 0.1288 0.056 Uiso 1 1 calc R
C4 C 1.2220(2) 0.8386(4) 0.10206(16) 0.0497(9) Uani 1 1 d .
H4 H 1.2834 0.8278 0.1131 0.060 Uiso 1 1 calc R
C5 C 1.1707(2) 0.7432(3) 0.07639(16) 0.0431(8) Uani 1 1 d .
H5 H 1.1978 0.6674 0.0709 0.052 Uiso 1 1 calc R
C6 C 1.0796(2) 0.7581(3) 0.05872(14) 0.0364(7) Uani 1 1 d .
C7 C 1.0235(2) 0.6524(3) 0.03234(17) 0.0470(8) Uani 1 1 d .
H7A H 1.0027 0.6709 -0.0083 0.070 Uiso 1 1 calc R
H7B H 0.9724 0.6400 0.0548 0.070 Uiso 1 1 calc R
H7C H 1.0596 0.5790 0.0337 0.070 Uiso 1 1 calc R
C8 C 1.0462(2) 1.0909(3) 0.10739(17) 0.0499(9) Uani 1 1 d .
H8A H 1.0234 1.1296 0.0708 0.075 Uiso 1 1 calc R
H8B H 1.0906 1.1432 0.1283 0.075 Uiso 1 1 calc R
H8C H 0.9974 1.0773 0.1316 0.075 Uiso 1 1 calc R
C9 C 0.5452(2) 0.7571(3) 0.12203(16) 0.0389(8) Uani 1 1 d .
C10 C 0.5002(2) 0.6747(3) 0.08144(15) 0.0394(8) Uani 1 1 d .
C11 C 0.4289(2) 0.6061(3) 0.09940(18) 0.0492(9) Uani 1 1 d .
H11 H 0.3987 0.5513 0.0728 0.059 Uiso 1 1 calc R
C12 C 0.4018(2) 0.6175(3) 0.15591(19) 0.0540(10) Uani 1 1 d .
H12 H 0.3547 0.5696 0.1676 0.065 Uiso 1 1 calc R
C13 C 0.4454(2) 0.7008(4) 0.19525(17) 0.0510(9) Uani 1 1 d .
H13 H 0.4263 0.7096 0.2331 0.061 Uiso 1 1 calc R
C14 C 0.5171(2) 0.7717(3) 0.17921(15) 0.0432(8) Uani 1 1 d .
C15 C 0.5648(3) 0.8625(4) 0.22151(17) 0.0612(11) Uani 1 1 d .
H15A H 0.5363 0.8638 0.2580 0.092 Uiso 1 1 calc R
H15B H 0.5617 0.9430 0.2039 0.092 Uiso 1 1 calc R
H15C H 0.6270 0.8387 0.2297 0.092 Uiso 1 1 calc R
C16 C 0.5294(3) 0.6620(3) 0.01973(17) 0.0496(9) Uani 1 1 d .
H16A H 0.5864 0.6200 0.0216 0.074 Uiso 1 1 calc R
H16B H 0.5355 0.7422 0.0027 0.074 Uiso 1 1 calc R
H16C H 0.4849 0.6156 -0.0045 0.074 Uiso 1 1 calc R
C17 C 0.8323(2) 0.9477(3) 0.18665(14) 0.0365(7) Uani 1 1 d .
C18 C 0.8973(2) 0.8807(4) 0.22156(15) 0.0471(9) Uani 1 1 d .
C19 C 0.9183(3) 0.9201(5) 0.28042(17) 0.0681(12) Uani 1 1 d .
H19 H 0.9602 0.8759 0.3052 0.082 Uiso 1 1 calc R
C20 C 0.8785(4) 1.0220(5) 0.3021(2) 0.0790(15) Uani 1 1 d .
H20 H 0.8948 1.0475 0.3410 0.095 Uiso 1 1 calc R
C21 C 0.8146(3) 1.0871(4) 0.26674(19) 0.0688(13) Uani 1 1 d .
H21 H 0.7882 1.1563 0.2821 0.083 Uiso 1 1 calc R
C22 C 0.7888(3) 1.0509(3) 0.20851(16) 0.0473(9) Uani 1 1 d .
C23 C 0.7176(3) 1.1178(3) 0.17019(19) 0.0623(12) Uani 1 1 d .
H23A H 0.7445 1.1578 0.1382 0.093 Uiso 1 1 calc R
H23B H 0.6898 1.1783 0.1936 0.093 Uiso 1 1 calc R
H23C H 0.6727 1.0603 0.1541 0.093 Uiso 1 1 calc R
C24 C 0.9449(3) 0.7719(4) 0.19861(19) 0.0622(11) Uani 1 1 d .
H24A H 0.9049 0.7023 0.1960 0.093 Uiso 1 1 calc R
H24B H 0.9974 0.7533 0.2252 0.093 Uiso 1 1 calc R
H24C H 0.9630 0.7903 0.1598 0.093 Uiso 1 1 calc R
C25 C 0.6996(2) 0.8548(3) -0.03264(13) 0.0331(7) Uani 1 1 d .
C26 C 0.7130(2) 0.7571(3) -0.07158(15) 0.0392(8) Uani 1 1 d .
C27 C 0.6558(3) 0.7502(3) -0.12415(17) 0.0548(10) Uani 1 1 d .
H27 H 0.6625 0.6859 -0.1506 0.066 Uiso 1 1 calc R
C28 C 0.5898(3) 0.8371(4) -0.13751(17) 0.0604(11) Uani 1 1 d .
H28 H 0.5530 0.8317 -0.1732 0.072 Uiso 1 1 calc R
C29 C 0.5774(3) 0.9318(4) -0.09872(17) 0.0519(9) Uani 1 1 d .
H29 H 0.5318 0.9891 -0.1082 0.062 Uiso 1 1 calc R
C30 C 0.6324(2) 0.9430(3) -0.04532(14) 0.0377(7) Uani 1 1 d .
C31 C 0.6176(2) 1.0463(3) -0.00306(16) 0.0440(8) Uani 1 1 d .
H31A H 0.6654 1.1055 -0.0040 0.066 Uiso 1 1 calc R
H31B H 0.6172 1.0141 0.0366 0.066 Uiso 1 1 calc R
H31C H 0.5606 1.0852 -0.0147 0.066 Uiso 1 1 calc R
C32 C 0.7849(3) 0.6617(3) -0.05645(17) 0.0511(9) Uani 1 1 d .
H32A H 0.7655 0.6068 -0.0268 0.077 Uiso 1 1 calc R
H32B H 0.8399 0.7016 -0.0413 0.077 Uiso 1 1 calc R
H32C H 0.7950 0.6159 -0.0916 0.077 Uiso 1 1 calc R
C33 C 0.7127(3) 0.4597(3) 0.18079(18) 0.126(3) Uani 1 1 d G
C34 C 0.8063(3) 0.4526(4) 0.1822(2) 0.104(2) Uani 1 1 d G
H34 H 0.8422 0.4715 0.2171 0.124 Uiso 1 1 calc R
C35 C 0.8463(2) 0.4172(4) 0.1316(3) 0.134(3) Uani 1 1 d G
H35 H 0.9089 0.4125 0.1326 0.161 Uiso 1 1 calc R
C36 C 0.7927(3) 0.3890(3) 0.0795(2) 0.107(2) Uani 1 1 d G
H36 H 0.8195 0.3653 0.0457 0.129 Uiso 1 1 calc R
C37 C 0.6991(3) 0.3961(3) 0.07808(18) 0.113(2) Uani 1 1 d G
H37 H 0.6633 0.3772 0.0432 0.136 Uiso 1 1 calc R
C38 C 0.6591(2) 0.4315(3) 0.1287(2) 0.0825(15) Uani 1 1 d G
H38 H 0.5965 0.4362 0.1277 0.099 Uiso 1 1 calc R
C39 C 0.6786(8) 0.4964(6) 0.2302(4) 0.199(5) Uani 1 1 d .
H39A H 0.6871 0.4329 0.2599 0.299 Uiso 1 1 calc R
H39B H 0.6153 0.5129 0.2218 0.299 Uiso 1 1 calc R
H39C H 0.7090 0.5700 0.2448 0.299 Uiso 1 1 calc R

loop_
_atom_site_aniso_label
_atom_site_aniso_U_11
_atom_site_aniso_U_22
_atom_site_aniso_U_33
_atom_site_aniso_U_23
_atom_site_aniso_U_13
_atom_site_aniso_U_12
Sn1 0.03364(13) 0.02825(12) 0.03882(13) -0.00049(9) 0.00687(9) -0.00131(9)
Sn2 0.03896(14) 0.02804(12) 0.03884(14) 0.00379(9) -0.00161(10) -0.00211(9)
O1 0.0313(12) 0.0386(12) 0.0562(14) -0.0096(11) 0.0050(10) 0.0021(10)
O2 0.0385(13) 0.0369(12) 0.0517(14) 0.0069(10) 0.0090(11) -0.0056(10)
O3 0.0389(12) 0.0331(11) 0.0314(11) -0.0006(9) 0.0032(9) -0.0017(9)
O4 0.0325(11) 0.0326(11) 0.0313(11) 0.0003(9) 0.0002(9) -0.0024(9)
C1 0.0311(16) 0.0373(17) 0.0346(17) 0.0022(13) 0.0071(13) -0.0009(13)
C2 0.0382(18) 0.0404(18) 0.0386(18) 0.0044(14) 0.0067(14) -0.0083(14)
C3 0.0402(19) 0.050(2) 0.048(2) 0.0056(16) -0.0013(16) -0.0125(16)
C4 0.0331(18) 0.057(2) 0.057(2) 0.0151(18) -0.0026(16) -0.0023(16)
C5 0.0396(19) 0.0417(19) 0.048(2) 0.0124(15) 0.0061(16) 0.0069(15)
C6 0.0375(18) 0.0364(17) 0.0358(17) 0.0060(13) 0.0061(14) -0.0031(13)
C7 0.044(2) 0.0373(18) 0.060(2) -0.0012(16) 0.0071(17) 0.0031(15)
C8 0.050(2) 0.0409(19) 0.059(2) -0.0133(17) 0.0035(18) -0.0097(16)
C9 0.0318(17) 0.0341(17) 0.051(2) 0.0129(14) 0.0041(15) 0.0027(13)
C10 0.0362(18) 0.0315(16) 0.050(2) 0.0072(14) 0.0027(15) 0.0022(14)
C11 0.0386(19) 0.0402(19) 0.068(3) 0.0062(17) 0.0013(18) -0.0017(15)
C12 0.0333(19) 0.049(2) 0.081(3) 0.018(2) 0.0116(19) -0.0055(16)
C13 0.044(2) 0.059(2) 0.051(2) 0.0212(19) 0.0140(17) 0.0040(18)
C14 0.0415(19) 0.0463(19) 0.0411(19) 0.0132(15) 0.0006(15) 0.0023(15)
C15 0.066(3) 0.075(3) 0.042(2) 0.009(2) 0.0020(19) -0.011(2)
C16 0.051(2) 0.0403(19) 0.058(2) -0.0066(17) 0.0074(18) -0.0038(16)
C17 0.0376(18) 0.0406(18) 0.0325(17) -0.0048(14) 0.0095(14) -0.0139(14)
C18 0.043(2) 0.060(2) 0.0381(19) 0.0026(16) 0.0012(15) -0.0099(17)
C19 0.064(3) 0.099(4) 0.039(2) 0.002(2) -0.0074(19) -0.027(3)
C20 0.094(4) 0.101(4) 0.043(2) -0.023(3) 0.014(3) -0.038(3)
C21 0.091(3) 0.065(3) 0.055(3) -0.028(2) 0.035(3) -0.029(3)
C22 0.055(2) 0.0409(19) 0.050(2) -0.0090(16) 0.0250(18) -0.0154(17)
C23 0.074(3) 0.040(2) 0.079(3) 0.001(2) 0.038(2) 0.011(2)
C24 0.057(2) 0.074(3) 0.054(2) 0.012(2) -0.005(2) 0.012(2)
C25 0.0339(16) 0.0360(16) 0.0295(16) 0.0032(13) 0.0034(13) -0.0059(13)
C26 0.0458(19) 0.0358(17) 0.0358(18) 0.0003(13) 0.0028(15) -0.0034(14)
C27 0.073(3) 0.049(2) 0.040(2) -0.0097(16) -0.0065(19) -0.0029(19)
C28 0.071(3) 0.060(2) 0.045(2) 0.0002(19) -0.022(2) 0.000(2)
C29 0.051(2) 0.052(2) 0.051(2) 0.0118(18) -0.0108(17) 0.0055(18)
C30 0.0384(18) 0.0367(17) 0.0381(18) 0.0077(14) 0.0038(14) -0.0008(14)
C31 0.0416(19) 0.0392(18) 0.051(2) 0.0045(16) 0.0034(16) 0.0091(15)
C32 0.059(2) 0.047(2) 0.048(2) -0.0104(17) 0.0044(18) 0.0111(18)
C33 0.247(10) 0.053(3) 0.085(4) 0.022(3) 0.051(6) 0.011(5)
C34 0.062(3) 0.091(4) 0.154(6) 0.047(4) -0.009(4) 0.002(3)
C35 0.126(6) 0.107(5) 0.159(7) 0.054(5) -0.041(6) -0.010(5)
C36 0.116(5) 0.075(4) 0.131(6) 0.026(4) 0.016(5) 0.010(4)
C37 0.120(5) 0.069(4) 0.142(6) 0.037(4) -0.034(5) -0.012(4)
C38 0.093(4) 0.056(3) 0.095(4) 0.034(3) -0.010(3) -0.005(3)
C39 0.362(16) 0.085(5) 0.171(9) 0.035(5) 0.132(10) 0.059(7)

loop_
_atom_type_symbol
_atom_type_description
_atom_type_scat_dispersion_real
_atom_type_scat_dispersion_imag
_atom_type_scat_source
C C 0.0033 0.0016 'International Tables Vol C Tables 4.2.6.8 and 6.1.1.4'
H H 0.0000 0.0000 'International Tables Vol C Tables 4.2.6.8 and 6.1.1.4'
O O 0.0106 0.0060 'International Tables Vol C Tables 4.2.6.8 and 6.1.1.4'
Sn Sn -0.6537 1.4246 'International Tables Vol C Tables 4.2.6.8 and 6.1.1.4'

loop_
_geom_angle_atom_site_label_1
_geom_angle_atom_site_label_2
_geom_angle_atom_site_label_3
_geom_angle
O1 Sn1 O4 87.12(8)
O1 Sn1 O3 86.12(9)
O4 Sn1 O3 70.85(7)
O2 Sn2 O3 91.81(8)
O2 Sn2 O4 90.06(8)
O3 Sn2 O4 71.68(7)
C1 O1 Sn1 139.06(19)
C9 O2 Sn2 120.32(19)
C17 O3 Sn2 126.04(18)
C17 O3 Sn1 126.39(17)
Sn2 O3 Sn1 107.21(8)
C25 O4 Sn1 126.70(17)
C25 O4 Sn2 123.60(17)
Sn1 O4 Sn2 108.17(8)
O1 C1 C2 123.1(3)
O1 C1 C6 117.3(3)
C2 C1 C6 119.6(3)
C3 C2 C1 118.9(3)
C3 C2 C8 119.4(3)
C1 C2 C8 121.6(3)
C4 C3 C2 121.5(3)
C4 C3 H3 119.3
C2 C3 H3 119.3
C3 C4 C5 119.0(3)
C3 C4 H4 120.5
C5 C4 H4 120.5
C4 C5 C6 121.3(3)
C4 C5 H5 119.3
C6 C5 H5 119.3
C5 C6 C1 119.6(3)
C5 C6 C7 120.9(3)
C1 C6 C7 119.4(3)
C6 C7 H7A 109.5
C6 C7 H7B 109.5
H7A C7 H7B 109.5
C6 C7 H7C 109.5
H7A C7 H7C 109.5
H7B C7 H7C 109.5
C2 C8 H8A 109.5
C2 C8 H8B 109.5
H8A C8 H8B 109.5
C2 C8 H8C 109.5
H8A C8 H8C 109.5
H8B C8 H8C 109.5
O2 C9 C14 119.0(3)
O2 C9 C10 120.4(3)
C14 C9 C10 120.5(3)
C11 C10 C9 118.8(3)
C11 C10 C16 121.1(3)
C9 C10 C16 120.1(3)
C12 C11 C10 121.3(4)
C12 C11 H11 119.4
C10 C11 H11 119.4
C11 C12 C13 119.5(3)
C11 C12 H12 120.3
C13 C12 H12 120.3
C12 C13 C14 121.3(4)
C12 C13 H13 119.4
C14 C13 H13 119.4
C13 C14 C9 118.6(3)
C13 C14 C15 121.7(3)
C9 C14 C15 119.7(3)
C14 C15 H15A 109.5
C14 C15 H15B 109.5
H15A C15 H15B 109.5
C14 C15 H15C 109.5
H15A C15 H15C 109.5
H15B C15 H15C 109.5
C10 C16 H16A 109.5
C10 C16 H16B 109.5
H16A C16 H16B 109.5
C10 C16 H16C 109.5
H16A C16 H16C 109.5
H16B C16 H16C 109.5
O3 C17 C18 120.3(3)
O3 C17 C22 117.3(3)
C18 C17 C22 122.4(3)
C17 C18 C19 117.2(4)
C17 C18 C24 122.9(3)
C19 C18 C24 119.9(4)
C20 C19 C18 121.4(4)
C20 C19 H19 119.3
C18 C19 H19 119.3
C19 C20 C21 120.5(4)
C19 C20 H20 119.8
C21 C20 H20 119.8
C20 C21 C22 121.0(4)
C20 C21 H21 119.5
C22 C21 H21 119.5
C21 C22 C17 117.5(4)
C21 C22 C23 121.8(4)
C17 C22 C23 120.6(3)
C22 C23 H23A 109.5
C22 C23 H23B 109.5
H23A C23 H23B 109.5
C22 C23 H23C 109.5
H23A C23 H23C 109.5
H23B C23 H23C 109.5
C18 C24 H24A 109.5
C18 C24 H24B 109.5
H24A C24 H24B 109.5
C18 C24 H24C 109.5
H24A C24 H24C 109.5
H24B C24 H24C 109.5
O4 C25 C30 119.7(3)
O4 C25 C26 118.1(3)
C30 C25 C26 122.2(3)
C27 C26 C25 117.5(3)
C27 C26 C32 121.2(3)
C25 C26 C32 121.2(3)
C28 C27 C26 121.0(3)
C28 C27 H27 119.5
C26 C27 H27 119.5
C29 C28 C27 120.6(3)
C29 C28 H28 119.7
C27 C28 H28 119.7
C28 C29 C30 120.8(3)
C28 C29 H29 119.6
C30 C29 H29 119.6
C25 C30 C29 117.8(3)
C25 C30 C31 121.9(3)
C29 C30 C31 120.3(3)
C30 C31 H31A 109.5
C30 C31 H31B 109.5
H31A C31 H31B 109.5
C30 C31 H31C 109.5
H31A C31 H31C 109.5
H31B C31 H31C 109.5
C26 C32 H32A 109.5
C26 C32 H32B 109.5
H32A C32 H32B 109.5
C26 C32 H32C 109.5
H32A C32 H32C 109.5
H32B C32 H32C 109.5
C39 C33 C34 117.2(6)
C39 C33 C38 122.8(6)
C34 C33 C38 120.0
C33 C34 C35 120.0
C33 C34 H34 120.0
C35 C34 H34 120.0
C34 C35 C36 120.0
C34 C35 H35 120.0
C36 C35 H35 120.0
C37 C36 C35 120.0
C37 C36 H36 120.0
C35 C36 H36 120.0
C38 C37 C36 120.0
C38 C37 H37 120.0
C36 C37 H37 120.0
C37 C38 C33 120.0
C37 C38 H38 120.0
C33 C38 H38 120.0
C33 C39 H39A 109.5
C33 C39 H39B 109.5
H39A C39 H39B 109.5
C33 C39 H39C 109.5
H39A C39 H39C 109.5
H39B C39 H39C 109.5

loop_
_geom_bond_atom_site_label_1
_geom_bond_atom_site_label_2
_geom_bond_distance
Sn1 O1 2.044(2)
Sn1 O4 2.163(2)
Sn1 O3 2.220(2)
Sn2 O2 2.051(2)
Sn2 O3 2.154(2)
Sn2 O4 2.185(2)
O1 C1 1.351(4)
O2 C9 1.360(4)
O3 C17 1.392(4)
O4 C25 1.390(3)
C1 C2 1.400(4)
C1 C6 1.406(4)
C2 C3 1.399(5)
C2 C8 1.512(5)
C3 C4 1.381(5)
C3 H3 0.9300
C4 C5 1.382(5)
C4 H4 0.9300
C5 C6 1.384(5)
C5 H5 0.9300
C6 C7 1.508(5)
C7 H7A 0.9600
C7 H7B 0.9600
C7 H7C 0.9600
C8 H8A 0.9600
C8 H8B 0.9600
C8 H8C 0.9600
C9 C14 1.401(5)
C9 C10 1.404(5)
C10 C11 1.387(5)
C10 C16 1.502(5)
C11 C12 1.378(5)
C11 H11 0.9300
C12 C13 1.385(6)
C12 H12 0.9300
C13 C14 1.390(5)
C13 H13 0.9300
C14 C15 1.503(5)
C15 H15A 0.9600
C15 H15B 0.9600
C15 H15C 0.9600
C16 H16A 0.9600
C16 H16B 0.9600
C16 H16C 0.9600
C17 C18 1.393(5)
C17 C22 1.406(5)
C18 C19 1.402(5)
C18 C24 1.494(5)
C19 C20 1.367(7)
C19 H19 0.9300
C20 C21 1.377(7)
C20 H20 0.9300
C21 C22 1.389(5)
C21 H21 0.9300
C22 C23 1.491(6)
C23 H23A 0.9600
C23 H23B 0.9600
C23 H23C 0.9600
C24 H24A 0.9600
C24 H24B 0.9600
C24 H24C 0.9600
C25 C30 1.393(4)
C25 C26 1.404(4)
C26 C27 1.394(5)
C26 C32 1.504(5)
C27 C28 1.374(5)
C27 H27 0.9300
C28 C29 1.374(6)
C28 H28 0.9300
C29 C30 1.396(5)
C29 H29 0.9300
C30 C31 1.502(5)
C31 H31A 0.9600
C31 H31B 0.9600
C31 H31C 0.9600
C32 H32A 0.9600
C32 H32B 0.9600
C32 H32C 0.9600
C33 C39 1.329(8)
C33 C34 1.3900
C33 C38 1.3900
C34 C35 1.3900
C34 H34 0.9300
C35 C36 1.3900
C35 H35 0.9300
C36 C37 1.3900
C36 H36 0.9300
C37 C38 1.3900
C37 H37 0.9300
C38 H38 0.9300
C39 H39A 0.9600
C39 H39B 0.9600
C39 H39C 0.9600
